data_4126961
loop_
_publ_author_name
'Durr, Rebecca A.'
'Haberer, Danny'
'Lee, Yea-Lee'
'Blackwell, Raymond'
'Kalayjian, Alin Miksi'
'Marangoni, Tomas'
'Ihm, Jisoon'
'Louie, Steven G.'
'Fischer, Felix R.'

_publ_section_title
;
 Orbitally Matched Edge-Doping in Graphene Nanoribbons.
;
_journal_name_full 'Journal of the American Chemical Society'
_journal_paper_doi 10.1021/jacs.7b11886
_journal_year 2018
_chemical_formula_sum 'C43 H26 Br2 Cl3 N'
_chemical_formula_weight 822.82
_chemical_name_common 2RAD_185
_chemical_name_systematic fischer08
_space_group.centring_type primitive

_space_group_crystal_system triclinic
_space_group_IT_number 2
_space_group_name_Hall '-P 1'
_space_group_name_H-M_alt 'P -1'
_symmetry_space_group_name_Hall '-P 1'
_symmetry_space_group_name_H-M 'P -1'
_atom_sites_solution_hydrogens geom
_atom_sites_solution_primary iterative
_atom_sites_solution_secondary difmap
_audit_creation_method SHELXL-2014/7
_cell_angle_alpha 93.985(2)
_cell_angle_beta 92.921(3)
_cell_angle_gamma 94.285(3)
_cell_formula_units_Z 2
_cell_length_a 9.1436(6)
_cell_length_b 13.3703(8)
_cell_length_c 14.1905(8)
_cell_measurement_reflns_used 9848
_cell_measurement_temperature 100(2)
_cell_measurement_theta_max 25.38
_cell_measurement_theta_min 2.18
_cell_volume 1723.04(18)
_computing_cell_refinement 'Bruker SAINT'
_computing_data_collection 'Bruker APEX2'
_computing_data_reduction 'Bruker SAINT'
_computing_molecular_graphics ORTEP-32
_computing_publication_material WinGX
_computing_structure_refinement SHELXL-2014
_computing_structure_solution SHELXT-2014
_diffrn_ambient_temperature 100(2)
_diffrn_detector_area_resol_mean 8.366
_diffrn_measured_fraction_theta_full 1.000
_diffrn_measured_fraction_theta_max 0.997
_diffrn_measurement_device_type 'Bruker APEX-II CCD'
_diffrn_measurement_method '\f and \w scans'
_diffrn_radiation_type MoK\a
_diffrn_radiation_wavelength 0.71073
_diffrn_reflns_av_R_equivalents 0.0345
_diffrn_reflns_av_unetI/netI 0.0219
_diffrn_reflns_Laue_measured_fraction_full 1.000
_diffrn_reflns_Laue_measured_fraction_max 0.997
_diffrn_reflns_limit_h_max 11
_diffrn_reflns_limit_h_min -11
_diffrn_reflns_limit_k_max 16
_diffrn_reflns_limit_k_min -16
_diffrn_reflns_limit_l_max 17
_diffrn_reflns_limit_l_min -17
_diffrn_reflns_number 46988
_diffrn_reflns_point_group_measured_fraction_full 1.000
_diffrn_reflns_point_group_measured_fraction_max 0.997
_diffrn_reflns_theta_full 25.000
_diffrn_reflns_theta_max 25.422
_diffrn_reflns_theta_min 1.441
_diffrn_source 'microfocus sealed tube'
_exptl_absorpt_coefficient_mu 2.619
_exptl_absorpt_correction_T_max 0.928
_exptl_absorpt_correction_T_min 0.850
_exptl_absorpt_correction_type multi-scan
_exptl_absorpt_process_details SADABS
_exptl_crystal_colour colorless
_exptl_crystal_density_diffrn 1.586
_exptl_crystal_description prism
_exptl_crystal_F_000 824
_exptl_crystal_size_max 0.050
_exptl_crystal_size_mid 0.050
_exptl_crystal_size_min 0.030
_refine_diff_density_max 0.598
_refine_diff_density_min -0.490
_refine_diff_density_rms 0.060
_refine_ls_extinction_method none
_refine_ls_goodness_of_fit_ref 1.038
_refine_ls_hydrogen_treatment constr
_refine_ls_matrix_type full
_refine_ls_number_parameters 468
_refine_ls_number_reflns 6333
_refine_ls_number_restraints 0
_refine_ls_restrained_S_all 1.038
_refine_ls_R_factor_all 0.0329
_refine_ls_R_factor_gt 0.0272
_refine_ls_shift/su_max 0.004
_refine_ls_shift/su_mean 0.000
_refine_ls_structure_factor_coef Fsqd
_refine_ls_weighting_details 'w=1/[\s^2^(Fo^2^)+(0.0301P)^2^+1.7145P] where P=(Fo^2^+2Fc^2^)/3'
_refine_ls_weighting_scheme calc
_refine_ls_wR_factor_gt 0.0658
_refine_ls_wR_factor_ref 0.0683
_reflns_Friedel_coverage 0.000
_reflns_number_gt 5639
_reflns_number_total 6333
_reflns_threshold_expression 'I > 2\s(I)'
_cod_data_source_file ja7b11886_si_002.cif
_cod_data_source_block fischer08
_cod_database_code 4126961
_shelx_shelxl_version_number 2014/7
_shelx_space_group_comment
; 
The symmetry employed for this shelxl refinement is uniquely defined 
by the following loop, which should always be used as a source of 
symmetry information in preference to the above space-group names. 
They are only intended as comments. 
;
_shelx_estimated_absorpt_t_min 0.880
_shelx_estimated_absorpt_t_max 0.926

loop_
_space_group_symop_operation_xyz
'x, y, z'
'-x, -y, -z'

loop_
_atom_site_label
_atom_site_type_symbol
_atom_site_fract_x
_atom_site_fract_y
_atom_site_fract_z
_atom_site_U_iso_or_equiv
_atom_site_adp_type
_atom_site_occupancy
_atom_site_site_symmetry_order
_atom_site_calc_flag
_atom_site_refinement_flags_posn
_atom_site_refinement_flags_adp
_atom_site_refinement_flags_occupancy
_atom_site_disorder_assembly
_atom_site_disorder_group
C1 C 0.6041(2) 0.71141(16) 0.20190(14) 0.0159(4) Uani 1 1 d . . . . .
C2 C 0.5589(2) 0.61251(16) 0.16716(14) 0.0160(4) Uani 1 1 d . . . . .
C3 C 0.4255(2) 0.54798(15) 0.17281(14) 0.0166(4) Uani 1 1 d . . . . .
C4 C 0.2916(2) 0.55849(16) 0.21457(15) 0.0196(5) Uani 1 1 d . . . . .
H4 H 0.2745 0.6193 0.2495 0.024 Uiso 1 1 calc R U . . .
C5 C 0.1839(3) 0.47900(17) 0.20433(15) 0.0239(5) Uani 1 1 d . . . . .
H5 H 0.0924 0.4858 0.2319 0.029 Uiso 1 1 calc R U . . .
C6 C 0.2091(3) 0.38880(17) 0.15363(16) 0.0270(5) Uani 1 1 d . . . . .
H6 H 0.1336 0.3356 0.1467 0.032 Uiso 1 1 calc R U . . .
C7 C 0.3409(3) 0.37553(17) 0.11364(15) 0.0259(5) Uani 1 1 d . . . . .
H7 H 0.3578 0.3138 0.0801 0.031 Uiso 1 1 calc R U . . .
C8 C 0.4485(3) 0.45505(16) 0.12381(14) 0.0210(5) Uani 1 1 d . . . . .
C9 C 0.6574(2) 0.55515(17) 0.11677(14) 0.0211(5) Uani 1 1 d . . . . .
C10 C 0.7989(3) 0.59376(19) 0.10155(16) 0.0279(5) Uani 1 1 d . . . . .
H10 H 0.8644 0.5545 0.0680 0.034 Uiso 1 1 calc R U . . .
C11 C 0.8409(2) 0.6908(2) 0.13680(16) 0.0283(5) Uani 1 1 d . . . . .
H11 H 0.9372 0.7186 0.1271 0.034 Uiso 1 1 calc R U . . .
C12 C 0.7456(2) 0.74946(18) 0.18655(15) 0.0224(5) Uani 1 1 d . . . . .
H12 H 0.7781 0.8161 0.2101 0.027 Uiso 1 1 calc R U . . .
C13 C 0.5023(2) 0.76961(14) 0.25906(14) 0.0143(4) Uani 1 1 d . . . . .
C14 C 0.3838(2) 0.81415(14) 0.21831(14) 0.0138(4) Uani 1 1 d . . . . .
C15 C 0.2794(2) 0.85555(14) 0.27747(14) 0.0139(4) Uani 1 1 d . . . . .
C16 C 0.1678(2) 0.92142(15) 0.24369(14) 0.0151(4) Uani 1 1 d . . . . .
C17 C 0.1894(2) 0.97566(15) 0.16331(14) 0.0158(4) Uani 1 1 d . . . . .
H17 H 0.2731 0.9663 0.1276 0.019 Uiso 1 1 calc R U . . .
C18 C 0.0907(2) 1.04191(15) 0.13630(14) 0.0171(4) Uani 1 1 d . . . . .
C19 C -0.0345(2) 1.05665(16) 0.18523(16) 0.0219(5) Uani 1 1 d . . . . .
H19 H -0.1048 1.0999 0.1636 0.026 Uiso 1 1 calc R U . . .
C20 C -0.0539(2) 1.00700(16) 0.26566(16) 0.0208(5) Uani 1 1 d . . . . .
H20 H -0.1380 1.0177 0.3005 0.025 Uiso 1 1 calc R U . . .
C21 C 0.0468(2) 0.94058(15) 0.29836(15) 0.0169(4) Uani 1 1 d . . . . .
C22 C 0.0314(2) 0.89438(15) 0.38771(15) 0.0168(4) Uani 1 1 d . . . . .
C23 C -0.0986(2) 0.89603(16) 0.43665(16) 0.0212(5) Uani 1 1 d . . . . .
H23 H -0.1781 0.9293 0.4111 0.025 Uiso 1 1 calc R U . . .
C24 C -0.1143(2) 0.85122(17) 0.52004(16) 0.0236(5) Uani 1 1 d . . . . .
H24 H -0.2019 0.8548 0.5530 0.028 Uiso 1 1 calc R U . . .
C25 C 0.0019(2) 0.80041(16) 0.55480(15) 0.0213(5) Uani 1 1 d . . . . .
C26 C 0.1318(2) 0.79776(15) 0.51088(15) 0.0186(4) Uani 1 1 d . . . . .
H26 H 0.2090 0.7626 0.5369 0.022 Uiso 1 1 calc R U . . .
C27 C 0.1511(2) 0.84714(15) 0.42716(14) 0.0160(4) Uani 1 1 d . . . . .
C28 C 0.2858(2) 0.83865(14) 0.37524(14) 0.0148(4) Uani 1 1 d . . . . .
C29 C 0.4181(2) 0.80732(15) 0.41666(14) 0.0155(4) Uani 1 1 d . . . . .
C30 C 0.5230(2) 0.77405(15) 0.35755(14) 0.0157(4) Uani 1 1 d . . . . .
H30 H 0.6120 0.7536 0.3848 0.019 Uiso 1 1 calc R U . . .
C31 C 0.3663(2) 0.80804(15) 0.11228(14) 0.0149(4) Uani 1 1 d . . . . .
C32 C 0.4694(2) 0.85654(15) 0.05841(15) 0.0178(4) Uani 1 1 d . . . . .
H32 H 0.5530 0.8940 0.0890 0.021 Uiso 1 1 calc R U . . .
C33 C 0.4508(2) 0.85051(17) -0.03953(15) 0.0214(5) Uani 1 1 d . . . . .
H33 H 0.5207 0.8850 -0.0754 0.026 Uiso 1 1 calc R U . . .
C34 C 0.3310(2) 0.79443(17) -0.08547(15) 0.0227(5) Uani 1 1 d . . . . .
H34 H 0.3193 0.7899 -0.1526 0.027 Uiso 1 1 calc R U . . .
C35 C 0.2283(2) 0.74501(16) -0.03266(15) 0.0211(5) Uani 1 1 d . . . . .
H35 H 0.1458 0.7066 -0.0636 0.025 Uiso 1 1 calc R U . . .
C36 C 0.2461(2) 0.75165(15) 0.06540(15) 0.0171(4) Uani 1 1 d . . . . .
H36 H 0.1756 0.7174 0.1011 0.020 Uiso 1 1 calc R U . . .
C37 C 0.4588(2) 0.81402(16) 0.52044(14) 0.0176(4) Uani 1 1 d . . . . .
C38 C 0.4471(2) 0.90290(17) 0.57636(15) 0.0219(5) Uani 1 1 d . . . . .
H38 H 0.4032 0.9576 0.5499 0.026 Uiso 1 1 calc R U . . .
C39 C 0.4993(3) 0.91177(19) 0.67060(16) 0.0300(6) Uani 1 1 d . . . . .
H39 H 0.4917 0.9726 0.7082 0.036 Uiso 1 1 calc R U . . .
C40 C 0.5627(3) 0.8317(2) 0.70972(16) 0.0316(6) Uani 1 1 d . . . . .
H40 H 0.5997 0.8383 0.7738 0.038 Uiso 1 1 calc R U . . .
C41 C 0.5719(3) 0.74291(19) 0.65585(16) 0.0267(5) Uani 1 1 d . . . . .
H41 H 0.6129 0.6877 0.6832 0.032 Uiso 1 1 calc R U . . .
C42 C 0.5214(2) 0.73416(17) 0.56145(15) 0.0207(5) Uani 1 1 d . . . . .
H42 H 0.5295 0.6731 0.5243 0.025 Uiso 1 1 calc R U . . .
C43 C 0.8278(5) 0.4930(3) 0.4091(3) 0.0289(8) Uiso 0.632(3) 1 d . . P A 1
H43 H 0.9153 0.4526 0.4139 0.035 Uiso 0.632(3) 1 calc R U P A 1
C43A C 0.7747(9) 0.4876(5) 0.4278(5) 0.0289(8) Uiso 0.368(3) 1 d . . P A 2
H43A H 0.8157 0.4240 0.4039 0.035 Uiso 0.368(3) 1 calc R U P A 2
N1 N 0.5888(2) 0.46103(14) 0.09143(13) 0.0243(4) Uani 1 1 d . . . . .
H1 H 0.6283 0.4121 0.0595 0.029 Uiso 1 1 calc R U . . .
Cl1 Cl 0.8876(3) 0.61438(15) 0.38129(17) 0.0459(5) Uani 0.632(3) 1 d . . P A 1
Cl2 Cl 0.70642(15) 0.43577(9) 0.31787(9) 0.0511(5) Uani 0.632(3) 1 d . . P A 1
Cl3 Cl 0.7440(6) 0.4957(3) 0.5207(3) 0.0621(11) Uani 0.632(3) 1 d . . P A 1
Cl1A Cl 0.9030(5) 0.5897(3) 0.4100(3) 0.0469(9) Uani 0.368(3) 1 d . . P A 2
Cl2A Cl 0.6102(3) 0.50074(17) 0.36148(15) 0.0542(9) Uani 0.368(3) 1 d . . P A 2
Cl3A Cl 0.7438(9) 0.4799(5) 0.5424(5) 0.0453(12) Uani 0.368(3) 1 d . . P A 2
Br1 Br 0.13021(2) 1.11939(2) 0.03156(2) 0.02089(7) Uani 1 1 d . . . . .
Br2 Br -0.02462(3) 0.72521(2) 0.66264(2) 0.03092(8) Uani 1 1 d . . . . .

loop_
_atom_site_aniso_label
_atom_site_aniso_U_11
_atom_site_aniso_U_22
_atom_site_aniso_U_33
_atom_site_aniso_U_23
_atom_site_aniso_U_13
_atom_site_aniso_U_12
C1 0.0150(10) 0.0230(11) 0.0111(10) 0.0054(8) 0.0019(8) 0.0061(8)
C2 0.0176(10) 0.0221(11) 0.0103(10) 0.0045(8) 0.0029(8) 0.0095(9)
C3 0.0242(11) 0.0164(10) 0.0103(10) 0.0034(8) 0.0008(8) 0.0070(9)
C4 0.0263(12) 0.0179(11) 0.0154(11) 0.0024(8) 0.0032(9) 0.0039(9)
C5 0.0276(12) 0.0244(12) 0.0201(12) 0.0053(9) 0.0043(10) -0.0007(10)
C6 0.0399(14) 0.0211(12) 0.0186(12) 0.0042(9) -0.0026(10) -0.0058(10)
C7 0.0444(15) 0.0167(11) 0.0165(11) 0.0001(9) -0.0034(10) 0.0061(10)
C8 0.0306(12) 0.0214(11) 0.0126(10) 0.0039(8) 0.0009(9) 0.0101(9)
C9 0.0248(12) 0.0289(12) 0.0115(10) 0.0031(9) 0.0022(9) 0.0132(10)
C10 0.0240(12) 0.0435(15) 0.0197(12) 0.0033(10) 0.0078(10) 0.0195(11)
C11 0.0137(11) 0.0483(15) 0.0248(12) 0.0074(11) 0.0065(9) 0.0056(10)
C12 0.0179(11) 0.0300(12) 0.0200(11) 0.0050(9) 0.0013(9) 0.0031(9)
C13 0.0147(10) 0.0129(10) 0.0155(10) 0.0027(8) 0.0030(8) -0.0020(8)
C14 0.0139(10) 0.0119(10) 0.0151(10) 0.0010(8) 0.0026(8) -0.0027(8)
C15 0.0136(10) 0.0103(9) 0.0174(10) -0.0006(8) 0.0021(8) -0.0017(8)
C16 0.0147(10) 0.0117(9) 0.0178(10) -0.0048(8) -0.0002(8) 0.0006(8)
C17 0.0149(10) 0.0146(10) 0.0174(11) -0.0029(8) 0.0012(8) 0.0014(8)
C18 0.0201(11) 0.0134(10) 0.0169(11) -0.0018(8) -0.0017(9) 0.0001(8)
C19 0.0199(11) 0.0207(11) 0.0249(12) -0.0021(9) -0.0027(9) 0.0073(9)
C20 0.0155(11) 0.0212(11) 0.0258(12) -0.0044(9) 0.0039(9) 0.0048(9)
C21 0.0146(10) 0.0149(10) 0.0201(11) -0.0045(8) 0.0006(8) 0.0005(8)
C22 0.0164(10) 0.0142(10) 0.0190(11) -0.0042(8) 0.0043(8) -0.0008(8)
C23 0.0176(11) 0.0204(11) 0.0255(12) -0.0043(9) 0.0051(9) 0.0030(9)
C24 0.0204(11) 0.0240(12) 0.0261(12) -0.0050(9) 0.0115(9) -0.0015(9)
C25 0.0268(12) 0.0175(11) 0.0189(11) -0.0015(9) 0.0089(9) -0.0056(9)
C26 0.0202(11) 0.0156(10) 0.0193(11) -0.0011(8) 0.0051(9) -0.0021(8)
C27 0.0169(10) 0.0128(10) 0.0172(11) -0.0045(8) 0.0041(8) -0.0029(8)
C28 0.0176(10) 0.0100(9) 0.0166(10) -0.0013(8) 0.0039(8) -0.0012(8)
C29 0.0172(10) 0.0137(10) 0.0154(10) 0.0014(8) 0.0023(8) -0.0019(8)
C30 0.0147(10) 0.0151(10) 0.0175(10) 0.0033(8) 0.0013(8) 0.0006(8)
C31 0.0153(10) 0.0145(10) 0.0160(10) 0.0006(8) 0.0019(8) 0.0068(8)
C32 0.0171(11) 0.0179(10) 0.0191(11) 0.0017(8) 0.0030(9) 0.0038(8)
C33 0.0210(11) 0.0250(12) 0.0202(11) 0.0046(9) 0.0075(9) 0.0074(9)
C34 0.0282(12) 0.0301(12) 0.0122(10) 0.0004(9) 0.0021(9) 0.0176(10)
C35 0.0177(11) 0.0239(11) 0.0222(12) -0.0035(9) -0.0044(9) 0.0125(9)
C36 0.0141(10) 0.0172(10) 0.0207(11) 0.0006(8) 0.0031(8) 0.0057(8)
C37 0.0143(10) 0.0225(11) 0.0156(11) 0.0014(8) 0.0050(8) -0.0045(8)
C38 0.0219(11) 0.0220(11) 0.0210(11) 0.0000(9) 0.0081(9) -0.0063(9)
C39 0.0326(13) 0.0353(14) 0.0188(12) -0.0095(10) 0.0102(10) -0.0144(11)
C40 0.0274(13) 0.0513(16) 0.0138(11) 0.0040(11) 0.0028(10) -0.0141(12)
C41 0.0228(12) 0.0387(14) 0.0189(12) 0.0105(10) 0.0025(9) -0.0046(10)
C42 0.0190(11) 0.0262(12) 0.0167(11) 0.0038(9) 0.0034(9) -0.0027(9)
N1 0.0315(11) 0.0237(10) 0.0195(10) -0.0024(8) 0.0036(8) 0.0167(8)
Cl1 0.0485(9) 0.0228(8) 0.0637(15) -0.0029(8) -0.0043(10) -0.0033(7)
Cl2 0.0593(9) 0.0420(7) 0.0468(7) 0.0173(5) -0.0308(6) -0.0215(6)
Cl3 0.0685(14) 0.0466(17) 0.072(3) -0.0022(15) 0.0086(15) 0.0126(12)
Cl1A 0.0426(16) 0.056(2) 0.0406(17) 0.0149(12) -0.0013(12) -0.0103(16)
Cl2A 0.0610(15) 0.0545(14) 0.0432(12) 0.0283(10) -0.0296(10) -0.0229(11)
Cl3A 0.0540(19) 0.0316(18) 0.048(2) 0.0103(15) -0.0179(17) -0.0059(13)
Br1 0.02355(12) 0.01707(11) 0.02201(12) 0.00313(8) -0.00267(9) 0.00236(8)
Br2 0.03814(15) 0.02766(13) 0.02788(14) 0.00492(10) 0.01613(11) -0.00384(10)

loop_
_atom_type_symbol
_atom_type_description
_atom_type_scat_dispersion_real
_atom_type_scat_dispersion_imag
_atom_type_scat_source
C C 0.0033 0.0016 'International Tables Vol C Tables 4.2.6.8 and 6.1.1.4'
H H 0.0000 0.0000 'International Tables Vol C Tables 4.2.6.8 and 6.1.1.4'
N N 0.0061 0.0033 'International Tables Vol C Tables 4.2.6.8 and 6.1.1.4'
Cl Cl 0.1484 0.1585 'International Tables Vol C Tables 4.2.6.8 and 6.1.1.4'
Br Br -0.2901 2.4595 'International Tables Vol C Tables 4.2.6.8 and 6.1.1.4'

loop_
_geom_angle_atom_site_label_1
_geom_angle_atom_site_label_2
_geom_angle_atom_site_label_3
_geom_angle
C12 C1 C2 118.58(19)
C12 C1 C13 122.27(19)
C2 C1 C13 119.04(18)
C1 C2 C9 119.4(2)
C1 C2 C3 133.78(19)
C9 C2 C3 106.79(18)
C4 C3 C8 118.7(2)
C4 C3 C2 134.83(19)
C8 C3 C2 106.45(18)
C5 C4 C3 119.2(2)
C5 C4 H4 120.4
C3 C4 H4 120.4
C4 C5 C6 120.6(2)
C4 C5 H5 119.7
C6 C5 H5 119.7
C7 C6 C5 121.5(2)
C7 C6 H6 119.3
C5 C6 H6 119.3
C6 C7 C8 117.9(2)
C6 C7 H7 121.0
C8 C7 H7 121.0
N1 C8 C7 129.4(2)
N1 C8 C3 108.52(19)
C7 C8 C3 122.1(2)
N1 C9 C10 129.8(2)
N1 C9 C2 108.47(19)
C10 C9 C2 121.7(2)
C11 C10 C9 117.8(2)
C11 C10 H10 121.1
C9 C10 H10 121.1
C10 C11 C12 121.8(2)
C10 C11 H11 119.1
C12 C11 H11 119.1
C1 C12 C11 120.8(2)
C1 C12 H12 119.6
C11 C12 H12 119.6
C14 C13 C30 119.35(19)
C14 C13 C1 122.65(18)
C30 C13 C1 117.90(18)
C13 C14 C15 119.36(18)
C13 C14 C31 117.51(17)
C15 C14 C31 122.92(18)
C28 C15 C14 119.38(18)
C28 C15 C16 117.31(18)
C14 C15 C16 123.21(18)
C17 C16 C21 118.66(19)
C17 C16 C15 120.73(18)
C21 C16 C15 120.15(19)
C18 C17 C16 120.42(19)
C18 C17 H17 119.8
C16 C17 H17 119.8
C17 C18 C19 121.8(2)
C17 C18 Br1 118.97(16)
C19 C18 Br1 119.16(16)
C20 C19 C18 118.2(2)
C20 C19 H19 120.9
C18 C19 H19 120.9
C19 C20 C21 122.2(2)
C19 C20 H20 118.9
C21 C20 H20 118.9
C20 C21 C16 118.4(2)
C20 C21 C22 121.80(19)
C16 C21 C22 119.75(19)
C23 C22 C27 118.80(19)
C23 C22 C21 122.07(19)
C27 C22 C21 119.12(18)
C24 C23 C22 122.2(2)
C24 C23 H23 118.9
C22 C23 H23 118.9
C23 C24 C25 117.9(2)
C23 C24 H24 121.0
C25 C24 H24 121.0
C26 C25 C24 122.2(2)
C26 C25 Br2 118.79(17)
C24 C25 Br2 118.85(16)
C25 C26 C27 120.2(2)
C25 C26 H26 119.9
C27 C26 H26 119.9
C26 C27 C22 118.47(19)
C26 C27 C28 120.75(19)
C22 C27 C28 120.32(18)
C15 C28 C29 118.59(18)
C15 C28 C27 118.14(18)
C29 C28 C27 123.10(18)
C30 C29 C28 118.54(18)
C30 C29 C37 116.33(18)
C28 C29 C37 124.99(18)
C29 C30 C13 122.13(19)
C29 C30 H30 118.9
C13 C30 H30 118.9
C32 C31 C36 118.55(19)
C32 C31 C14 121.37(18)
C36 C31 C14 120.07(18)
C33 C32 C31 120.5(2)
C33 C32 H32 119.7
C31 C32 H32 119.7
C34 C33 C32 120.5(2)
C34 C33 H33 119.8
C32 C33 H33 119.8
C33 C34 C35 119.5(2)
C33 C34 H34 120.2
C35 C34 H34 120.2
C34 C35 C36 120.1(2)
C34 C35 H35 120.0
C36 C35 H35 120.0
C35 C36 C31 120.8(2)
C35 C36 H36 119.6
C31 C36 H36 119.6
C42 C37 C38 118.7(2)
C42 C37 C29 120.25(19)
C38 C37 C29 120.80(19)
C39 C38 C37 120.3(2)
C39 C38 H38 119.8
C37 C38 H38 119.8
C40 C39 C38 120.0(2)
C40 C39 H39 120.0
C38 C39 H39 120.0
C41 C40 C39 120.2(2)
C41 C40 H40 119.9
C39 C40 H40 119.9
C40 C41 C42 119.9(2)
C40 C41 H41 120.0
C42 C41 H41 120.0
C41 C42 C37 120.8(2)
C41 C42 H42 119.6
C37 C42 H42 119.6
Cl1 C43 Cl2 109.6(2)
Cl1 C43 Cl3 111.1(3)
Cl2 C43 Cl3 111.2(3)
Cl1 C43 H43 108.3
Cl2 C43 H43 108.3
Cl3 C43 H43 108.3
Cl3A C43A Cl2A 110.8(5)
Cl3A C43A Cl1A 111.8(5)
Cl2A C43A Cl1A 109.1(4)
Cl3A C43A H43A 108.3
Cl2A C43A H43A 108.3
Cl1A C43A H43A 108.3
C9 N1 C8 109.75(17)
C9 N1 H1 125.1
C8 N1 H1 125.1

loop_
_geom_bond_atom_site_label_1
_geom_bond_atom_site_label_2
_geom_bond_distance
C1 C12 1.387(3)
C1 C2 1.403(3)
C1 C13 1.493(3)
C2 C9 1.415(3)
C2 C3 1.449(3)
C3 C4 1.399(3)
C3 C8 1.416(3)
C4 C5 1.388(3)
C4 H4 0.9500
C5 C6 1.401(3)
C5 H5 0.9500
C6 C7 1.376(4)
C6 H6 0.9500
C7 C8 1.388(3)
C7 H7 0.9500
C8 N1 1.383(3)
C9 N1 1.379(3)
C9 C10 1.390(3)
C10 C11 1.377(4)
C10 H10 0.9500
C11 C12 1.401(3)
C11 H11 0.9500
C12 H12 0.9500
C13 C14 1.394(3)
C13 C30 1.397(3)
C14 C15 1.420(3)
C14 C31 1.501(3)
C15 C28 1.420(3)
C15 C16 1.480(3)
C16 C17 1.408(3)
C16 C21 1.412(3)
C17 C18 1.371(3)
C17 H17 0.9500
C18 C19 1.388(3)
C18 Br1 1.904(2)
C19 C20 1.372(3)
C19 H19 0.9500
C20 C21 1.410(3)
C20 H20 0.9500
C21 C22 1.457(3)
C22 C23 1.408(3)
C22 C27 1.414(3)
C23 C24 1.372(3)
C23 H23 0.9500
C24 C25 1.391(3)
C24 H24 0.9500
C25 C26 1.371(3)
C25 Br2 1.904(2)
C26 C27 1.411(3)
C26 H26 0.9500
C27 C28 1.475(3)
C28 C29 1.422(3)
C29 C30 1.384(3)
C29 C37 1.495(3)
C30 H30 0.9500
C31 C32 1.394(3)
C31 C36 1.397(3)
C32 C33 1.388(3)
C32 H32 0.9500
C33 C34 1.387(3)
C33 H33 0.9500
C34 C35 1.389(3)
C34 H34 0.9500
C35 C36 1.389(3)
C35 H35 0.9500
C36 H36 0.9500
C37 C42 1.396(3)
C37 C38 1.396(3)
C38 C39 1.391(3)
C38 H38 0.9500
C39 C40 1.390(4)
C39 H39 0.9500
C40 C41 1.378(4)
C40 H40 0.9500
C41 C42 1.389(3)
C41 H41 0.9500
C42 H42 0.9500
C43 Cl1 1.751(4)
C43 Cl2 1.756(4)
C43 Cl3 1.793(6)
C43 H43 1.0000
C43A Cl3A 1.673(10)
C43A Cl2A 1.760(7)
C43A Cl1A 1.773(8)
C43A H43A 1.0000
N1 H1 0.8800
